data_7053607
loop_
_publ_author_name
'Byrne, Peter'
'Lloyd, Gareth O.'
'Applegarth, Lucas'
'Anderson, Kirsty M.'
'Clarke, Nigel'
'Steed, Jonathan W.'

_publ_section_title
;
 Metal-induced gelation in dipyridyl ureas
;
_journal_issue 10
_journal_name_full 'New Journal of Chemistry'
_journal_page_first 2261
_journal_paper_doi 10.1039/c0nj00278j
_journal_volume 34
_journal_year 2010
_chemical_formula_sum 'C18 H25 Ag N7 O6.5'
_chemical_formula_weight 551.32
_chemical_name_systematic
;
?
;
_space_group_IT_number 15
_symmetry_cell_setting monoclinic
_symmetry_space_group_name_Hall '-C 2yc'
_symmetry_space_group_name_H-M 'C 1 2/c 1'
_atom_sites_solution_hydrogens geom
_atom_sites_solution_primary direct
_atom_sites_solution_secondary difmap
_audit_creation_method SHELXL-97
_cell_angle_alpha 90.00
_cell_angle_beta 105.509(3)
_cell_angle_gamma 90.00
_cell_formula_units_Z 8
_cell_length_a 24.965(3)
_cell_length_b 8.6312(9)
_cell_length_c 21.090(3)
_cell_measurement_reflns_used 1024
_cell_measurement_temperature 120(2)
_cell_measurement_theta_max 30.259
_cell_measurement_theta_min 2.507
_cell_volume 4379.0(9)
_computing_cell_refinement Saint
_computing_data_collection Smart
_computing_data_reduction Saint
_computing_molecular_graphics Xseed
_computing_publication_material Xseed
_computing_structure_refinement 'SHELXL-97 (Sheldrick, 1997)'
_computing_structure_solution 'SHELXS-97 (Sheldrick, 1990)'
_diffrn_ambient_temperature 120(2)
_diffrn_measured_fraction_theta_full 0.999
_diffrn_measured_fraction_theta_max 0.999
_diffrn_measurement_device_type Smart-6K
_diffrn_radiation_monochromator graphite
_diffrn_radiation_source 'fine-focus sealed tube'
_diffrn_radiation_type MoK\a
_diffrn_radiation_wavelength 0.71073
_diffrn_reflns_av_R_equivalents 0.0492
_diffrn_reflns_av_sigmaI/netI 0.0549
_diffrn_reflns_limit_h_max 32
_diffrn_reflns_limit_h_min -25
_diffrn_reflns_limit_k_max 11
_diffrn_reflns_limit_k_min -11
_diffrn_reflns_limit_l_max 27
_diffrn_reflns_limit_l_min -27
_diffrn_reflns_number 16078
_diffrn_reflns_theta_full 27.99
_diffrn_reflns_theta_max 27.99
_diffrn_reflns_theta_min 1.69
_diffrn_standards_number 0
_exptl_absorpt_coefficient_mu 0.974
_exptl_absorpt_correction_T_max 0.8442
_exptl_absorpt_correction_T_min 0.8216
_exptl_absorpt_correction_type multi-scan
_exptl_crystal_colour Prism
_exptl_crystal_density_diffrn 1.673
_exptl_crystal_density_method 'not measured'
_exptl_crystal_description colourless
_exptl_crystal_F_000 2248
_exptl_crystal_size_max 0.21
_exptl_crystal_size_mid 0.20
_exptl_crystal_size_min 0.18
_refine_diff_density_max 1.040
_refine_diff_density_min -1.225
_refine_diff_density_rms 0.092
_refine_ls_extinction_method none
_refine_ls_goodness_of_fit_ref 0.945
_refine_ls_hydrogen_treatment mixed
_refine_ls_matrix_type full
_refine_ls_number_parameters 306
_refine_ls_number_reflns 5275
_refine_ls_number_restraints 3
_refine_ls_restrained_S_all 0.945
_refine_ls_R_factor_all 0.0603
_refine_ls_R_factor_gt 0.0374
_refine_ls_shift/su_max 0.001
_refine_ls_shift/su_mean 0.000
_refine_ls_structure_factor_coef Fsqd
_refine_ls_weighting_details 'calc w=1/[\s^2^(Fo^2^)+(0.0425P)^2^+0.0000P] where P=(Fo^2^+2Fc^2^)/3'
_refine_ls_weighting_scheme calc
_refine_ls_wR_factor_gt 0.0797
_refine_ls_wR_factor_ref 0.0861
_reflns_number_gt 3762
_reflns_number_total 5275
_reflns_threshold_expression >2sigma(I)
_cod_data_source_file c0nj00278j.txt
_cod_data_source_block c:\docume~1\dch3gol\desktop\srv350\srv350m
_cod_original_cell_volume 4378.9(8)
_cod_original_sg_symbol_H-M C2/c
_cod_original_formula_sum 'C18 H25 Ag N7 O6.50'
_cod_database_code 7053607

loop_
_symmetry_equiv_pos_as_xyz
'x, y, z'
'-x, y, -z+1/2'
'x+1/2, y+1/2, z'
'-x+1/2, y+1/2, -z+1/2'
'-x, -y, -z'
'x, -y, z-1/2'
'-x+1/2, -y+1/2, -z'
'x+1/2, -y+1/2, z-1/2'

loop_
_atom_site_label
_atom_site_type_symbol
_atom_site_fract_x
_atom_site_fract_y
_atom_site_fract_z
_atom_site_U_iso_or_equiv
_atom_site_adp_type
_atom_site_occupancy
_atom_site_symmetry_multiplicity
_atom_site_calc_flag
_atom_site_refinement_flags
Ag1 Ag 0.238557(9) 0.91884(3) 0.329371(12) 0.02817(8) Uani 1 1 d .
O1 O 0.50313(9) 0.8895(3) 0.58384(11) 0.0371(6) Uani 1 1 d .
O2 O 0.51646(9) 0.3743(3) 0.60789(11) 0.0320(5) Uani 1 1 d .
O3 O 0.24335(9) 0.6830(3) 0.25769(11) 0.0326(5) Uani 1 1 d .
O4 O 0.18399(9) 0.4995(3) 0.22005(11) 0.0334(5) Uani 1 1 d .
O5 O 0.17101(10) 0.6560(3) 0.29481(12) 0.0369(6) Uani 1 1 d .
O6 O 0.5000 0.8197(4) 0.7500 0.0557(11) Uani 1 2 d SD
O7 O 0.56524(14) 0.9898(7) 0.69642(16) 0.1130(18) Uani 1 1 d D
N1 N 0.30299(10) 0.8834(3) 0.42828(12) 0.0228(5) Uani 1 1 d .
N2 N 0.45073(10) 0.8033(3) 0.48429(12) 0.0265(6) Uani 1 1 d .
H2N H 0.4529 0.7655 0.4463 0.032 Uiso 1 1 calc R
N3 N 0.54319(10) 0.7472(3) 0.51734(12) 0.0278(6) Uani 1 1 d .
H3N H 0.5373 0.7085 0.4775 0.033 Uiso 1 1 calc R
N4 N 0.56313(10) 0.5958(3) 0.64499(12) 0.0252(5) Uani 1 1 d .
H4N H 0.5676 0.6704 0.6744 0.030 Uiso 1 1 calc R
N5 N 0.48151(10) 0.5410(3) 0.67034(12) 0.0254(6) Uani 1 1 d .
H5N H 0.4853 0.6326 0.6894 0.030 Uiso 1 1 calc R
N6 N 0.34143(10) 0.4531(3) 0.68155(12) 0.0262(6) Uani 1 1 d .
N7 N 0.19947(11) 0.6136(3) 0.25741(12) 0.0263(6) Uani 1 1 d .
C1 C 0.35627(12) 0.8544(3) 0.43112(14) 0.0219(6) Uani 1 1 d .
H1 H 0.3660 0.8418 0.3909 0.026 Uiso 1 1 calc R
C2 C 0.39800(12) 0.8417(3) 0.48933(15) 0.0221(6) Uani 1 1 d .
C3 C 0.38331(13) 0.8609(4) 0.54838(15) 0.0274(7) Uani 1 1 d .
H3 H 0.4105 0.8541 0.5895 0.033 Uiso 1 1 calc R
C4 C 0.32836(12) 0.8898(4) 0.54556(15) 0.0274(7) Uani 1 1 d .
H4 H 0.3173 0.9023 0.5850 0.033 Uiso 1 1 calc R
C5 C 0.28957(12) 0.9006(4) 0.48538(15) 0.0258(6) Uani 1 1 d .
H5 H 0.2519 0.9211 0.4843 0.031 Uiso 1 1 calc R
C6 C 0.50009(12) 0.8180(4) 0.53259(15) 0.0258(6) Uani 1 1 d .
C7 C 0.59851(11) 0.7297(3) 0.56147(14) 0.0226(6) Uani 1 1 d .
H7 H 0.6070 0.8227 0.5908 0.027 Uiso 1 1 calc R
C8 C 0.60215(11) 0.5848(4) 0.60429(13) 0.0210(6) Uani 1 1 d .
H8 H 0.5910 0.4939 0.5743 0.025 Uiso 1 1 calc R
C9 C 0.66107(12) 0.5559(4) 0.64682(15) 0.0260(7) Uani 1 1 d .
H9A H 0.6717 0.6395 0.6799 0.031 Uiso 1 1 calc R
H9B H 0.6621 0.4565 0.6706 0.031 Uiso 1 1 calc R
C10 C 0.70260(12) 0.5500(4) 0.60565(16) 0.0275(7) Uani 1 1 d .
H10B H 0.7406 0.5378 0.6350 0.033 Uiso 1 1 calc R
H10A H 0.6945 0.4591 0.5760 0.033 Uiso 1 1 calc R
C11 C 0.69985(12) 0.6963(4) 0.56512(16) 0.0273(7) Uani 1 1 d .
H11B H 0.7261 0.6880 0.5375 0.033 Uiso 1 1 calc R
H11A H 0.7109 0.7864 0.5948 0.033 Uiso 1 1 calc R
C12 C 0.64062(12) 0.7208(4) 0.52102(15) 0.0268(7) Uani 1 1 d .
H12A H 0.6393 0.8180 0.4957 0.032 Uiso 1 1 calc R
H12B H 0.6307 0.6342 0.4893 0.032 Uiso 1 1 calc R
C13 C 0.52082(12) 0.4961(4) 0.63901(14) 0.0235(6) Uani 1 1 d .
C14 C 0.38760(12) 0.5260(4) 0.67645(14) 0.0247(6) Uani 1 1 d .
H14 H 0.3872 0.6360 0.6745 0.030 Uiso 1 1 calc R
C15 C 0.43574(12) 0.4503(3) 0.67382(14) 0.0226(6) Uani 1 1 d .
C16 C 0.43631(13) 0.2885(4) 0.67571(15) 0.0290(7) Uani 1 1 d .
H16 H 0.4686 0.2321 0.6741 0.035 Uiso 1 1 calc R
C17 C 0.38878(13) 0.2133(4) 0.67989(15) 0.0299(7) Uani 1 1 d .
H17 H 0.3878 0.1033 0.6803 0.036 Uiso 1 1 calc R
C18 C 0.34262(13) 0.2969(4) 0.68343(15) 0.0293(7) Uani 1 1 d .
H18 H 0.3105 0.2426 0.6873 0.035 Uiso 1 1 calc R
H6W H 0.4765(16) 0.892(4) 0.767(2) 0.079(16) Uiso 1 1 d D
H7WA H 0.549(2) 0.959(6) 0.6504(9) 0.106(19) Uiso 1 1 d D
H7WB H 0.6046(8) 1.019(8) 0.704(3) 0.15(3) Uiso 1 1 d D

loop_
_atom_site_aniso_label
_atom_site_aniso_U_11
_atom_site_aniso_U_22
_atom_site_aniso_U_33
_atom_site_aniso_U_23
_atom_site_aniso_U_13
_atom_site_aniso_U_12
Ag1 0.01863(11) 0.03414(14) 0.03089(13) 0.00164(12) 0.00518(9) 0.00014(11)
O1 0.0254(12) 0.0476(15) 0.0347(13) -0.0167(11) 0.0020(10) 0.0059(10)
O2 0.0286(12) 0.0362(13) 0.0359(12) -0.0141(11) 0.0167(10) -0.0088(10)
O3 0.0247(11) 0.0347(13) 0.0382(13) 0.0041(11) 0.0078(10) 0.0006(10)
O4 0.0310(12) 0.0329(13) 0.0385(13) -0.0085(11) 0.0131(11) 0.0008(10)
O5 0.0431(14) 0.0342(13) 0.0421(14) -0.0020(11) 0.0267(12) 0.0044(11)
O6 0.082(3) 0.025(2) 0.060(3) 0.000 0.019(2) 0.000
O7 0.0434(19) 0.259(5) 0.0394(17) -0.046(3) 0.0150(16) -0.059(3)
N1 0.0207(12) 0.0226(13) 0.0258(13) -0.0009(10) 0.0077(10) -0.0003(10)
N2 0.0186(12) 0.0359(15) 0.0236(13) -0.0057(12) 0.0031(10) 0.0046(11)
N3 0.0207(12) 0.0376(15) 0.0236(13) -0.0032(12) 0.0032(10) 0.0052(12)
N4 0.0216(12) 0.0310(14) 0.0258(13) -0.0063(12) 0.0112(10) -0.0044(11)
N5 0.0214(12) 0.0258(14) 0.0329(14) -0.0020(11) 0.0143(11) 0.0000(10)
N6 0.0231(13) 0.0322(15) 0.0232(13) 0.0025(11) 0.0058(10) 0.0005(11)
N7 0.0303(14) 0.0244(14) 0.0254(13) 0.0039(11) 0.0095(11) 0.0057(11)
C1 0.0233(14) 0.0199(14) 0.0235(15) -0.0023(12) 0.0077(12) -0.0002(12)
C2 0.0193(13) 0.0189(14) 0.0284(15) 0.0005(12) 0.0069(12) 0.0016(11)
C3 0.0269(16) 0.0308(16) 0.0238(15) 0.0010(13) 0.0056(13) 0.0026(13)
C4 0.0260(15) 0.0331(18) 0.0261(15) 0.0013(13) 0.0121(13) 0.0017(13)
C5 0.0188(14) 0.0279(17) 0.0323(16) 0.0021(14) 0.0094(12) 0.0010(12)
C6 0.0203(14) 0.0281(16) 0.0278(16) -0.0015(14) 0.0046(12) 0.0008(12)
C7 0.0182(13) 0.0246(15) 0.0254(15) -0.0008(13) 0.0063(11) 0.0013(12)
C8 0.0173(13) 0.0256(14) 0.0219(13) -0.0013(13) 0.0081(11) -0.0028(12)
C9 0.0236(15) 0.0286(18) 0.0261(15) 0.0038(13) 0.0069(12) 0.0016(12)
C10 0.0189(14) 0.0281(17) 0.0353(17) 0.0043(14) 0.0071(13) 0.0022(12)
C11 0.0191(14) 0.0260(16) 0.0389(18) 0.0065(14) 0.0112(13) -0.0008(12)
C12 0.0252(15) 0.0285(17) 0.0283(16) 0.0061(13) 0.0099(13) 0.0011(13)
C13 0.0204(14) 0.0279(17) 0.0229(15) 0.0006(13) 0.0071(12) 0.0018(12)
C14 0.0221(15) 0.0273(15) 0.0260(16) 0.0021(13) 0.0088(13) -0.0013(12)
C15 0.0229(14) 0.0255(16) 0.0209(14) 0.0001(12) 0.0082(12) -0.0017(12)
C16 0.0277(16) 0.0278(17) 0.0340(17) 0.0040(14) 0.0127(14) 0.0054(13)
C17 0.0328(17) 0.0246(17) 0.0344(17) 0.0037(14) 0.0125(14) -0.0003(13)
C18 0.0243(15) 0.0315(17) 0.0330(17) 0.0024(14) 0.0091(13) -0.0061(13)

loop_
_atom_type_symbol
_atom_type_description
_atom_type_scat_dispersion_real
_atom_type_scat_dispersion_imag
_atom_type_scat_source
C C 0.0033 0.0016 'International Tables Vol C Tables 4.2.6.8 and 6.1.1.4'
H H 0.0000 0.0000 'International Tables Vol C Tables 4.2.6.8 and 6.1.1.4'
N N 0.0061 0.0033 'International Tables Vol C Tables 4.2.6.8 and 6.1.1.4'
O O 0.0106 0.0060 'International Tables Vol C Tables 4.2.6.8 and 6.1.1.4'
Ag Ag -0.8971 1.1015 'International Tables Vol C Tables 4.2.6.8 and 6.1.1.4'

loop_
_geom_angle_atom_site_label_1
_geom_angle_atom_site_label_2
_geom_angle_atom_site_label_3
_geom_angle
_geom_angle_site_symmetry_1
_geom_angle_site_symmetry_3
N6 Ag1 N1 123.35(9) 7_566 .
N6 Ag1 O4 125.53(8) 7_566 4
N1 Ag1 O4 89.08(8) . 4
N6 Ag1 O3 120.88(8) 7_566 .
N1 Ag1 O3 107.45(8) . .
O4 Ag1 O3 79.26(7) 4 .
N7 O3 Ag1 101.86(17) . .
N7 O4 Ag1 109.50(17) . 4_545
H7WA O7 H7WB 111(5) . .
C1 N1 C5 117.6(3) . .
C1 N1 Ag1 120.89(19) . .
C5 N1 Ag1 121.32(19) . .
C6 N2 C2 126.8(3) . .
C6 N2 H2N 116.6 . .
C2 N2 H2N 116.6 . .
C6 N3 C7 125.2(3) . .
C6 N3 H3N 117.4 . .
C7 N3 H3N 117.4 . .
C13 N4 C8 122.3(3) . .
C13 N4 H4N 118.9 . .
C8 N4 H4N 118.9 . .
C13 N5 C15 124.2(3) . .
C13 N5 H5N 117.9 . .
C15 N5 H5N 117.9 . .
C14 N6 C18 117.3(3) . .
C14 N6 Ag1 121.4(2) . 7_566
C18 N6 Ag1 120.5(2) . 7_566
O3 N7 O5 120.2(3) . .
O3 N7 O4 120.2(3) . .
O5 N7 O4 119.6(3) . .
N1 C1 C2 123.8(3) . .
N1 C1 H1 118.1 . .
C2 C1 H1 118.1 . .
C1 C2 N2 117.0(3) . .
C1 C2 C3 117.7(3) . .
N2 C2 C3 125.2(3) . .
C4 C3 C2 118.5(3) . .
C4 C3 H3 120.7 . .
C2 C3 H3 120.7 . .
C5 C4 C3 119.8(3) . .
C5 C4 H4 120.1 . .
C3 C4 H4 120.1 . .
N1 C5 C4 122.4(3) . .
N1 C5 H5 118.8 . .
C4 C5 H5 118.8 . .
O1 C6 N3 124.8(3) . .
O1 C6 N2 121.9(3) . .
N3 C6 N2 113.2(3) . .
N3 C7 C12 109.1(2) . .
N3 C7 C8 111.0(2) . .
C12 C7 C8 110.4(2) . .
N3 C7 H7 108.8 . .
C12 C7 H7 108.8 . .
C8 C7 H7 108.8 . .
N4 C8 C9 110.8(2) . .
N4 C8 C7 110.4(2) . .
C9 C8 C7 112.1(2) . .
N4 C8 H8 107.8 . .
C9 C8 H8 107.8 . .
C7 C8 H8 107.8 . .
C10 C9 C8 111.5(2) . .
C10 C9 H9A 109.3 . .
C8 C9 H9A 109.3 . .
C10 C9 H9B 109.3 . .
C8 C9 H9B 109.3 . .
H9A C9 H9B 108.0 . .
C11 C10 C9 111.1(2) . .
C11 C10 H10B 109.4 . .
C9 C10 H10B 109.4 . .
C11 C10 H10A 109.4 . .
C9 C10 H10A 109.4 . .
H10B C10 H10A 108.0 . .
C10 C11 C12 110.3(2) . .
C10 C11 H11B 109.6 . .
C12 C11 H11B 109.6 . .
C10 C11 H11A 109.6 . .
C12 C11 H11A 109.6 . .
H11B C11 H11A 108.1 . .
C7 C12 C11 111.4(2) . .
C7 C12 H12A 109.3 . .
C11 C12 H12A 109.3 . .
C7 C12 H12B 109.3 . .
C11 C12 H12B 109.3 . .
H12A C12 H12B 108.0 . .
O2 C13 N4 123.6(3) . .
O2 C13 N5 121.6(3) . .
N4 C13 N5 114.7(3) . .
N6 C14 C15 123.8(3) . .
N6 C14 H14 118.1 . .
C15 C14 H14 118.1 . .
C14 C15 C16 118.3(3) . .
C14 C15 N5 117.8(3) . .
C16 C15 N5 123.9(3) . .
C17 C16 C15 118.1(3) . .
C17 C16 H16 120.9 . .
C15 C16 H16 120.9 . .
C16 C17 C18 120.3(3) . .
C16 C17 H17 119.8 . .
C18 C17 H17 119.8 . .
N6 C18 C17 122.2(3) . .
N6 C18 H18 118.9 . .
C17 C18 H18 118.9 . .

loop_
_geom_bond_atom_site_label_1
_geom_bond_atom_site_label_2
_geom_bond_distance
_geom_bond_site_symmetry_2
Ag1 N6 2.240(2) 7_566
Ag1 N1 2.289(2) .
Ag1 O4 2.527(2) 4
Ag1 O3 2.557(2) .
O1 C6 1.229(4) .
O2 C13 1.229(4) .
O3 N7 1.248(3) .
O4 N7 1.256(3) .
O4 Ag1 2.527(2) 4_545
O5 N7 1.249(3) .
O6 H6W 0.99(4) .
O7 H7WA 0.99(2) .
O7 H7WB 0.99(3) .
N1 C1 1.339(4) .
N1 C5 1.342(4) .
N2 C6 1.379(4) .
N2 C2 1.389(4) .
N2 H2N 0.8800 .
N3 C6 1.349(4) .
N3 C7 1.452(3) .
N3 H3N 0.8800 .
N4 C13 1.342(4) .
N4 C8 1.463(3) .
N4 H4N 0.8800 .
N5 C13 1.377(4) .
N5 C15 1.403(4) .
N5 H5N 0.8800 .
N6 C14 1.342(4) .
N6 C18 1.350(4) .
N6 Ag1 2.240(2) 7_566
C1 C2 1.386(4) .
C1 H1 0.9500 .
C2 C3 1.399(4) .
C3 C4 1.380(4) .
C3 H3 0.9500 .
C4 C5 1.378(4) .
C4 H4 0.9500 .
C5 H5 0.9500 .
C7 C12 1.523(4) .
C7 C8 1.531(4) .
C7 H7 1.0000 .
C8 C9 1.525(4) .
C8 H8 1.0000 .
C9 C10 1.521(4) .
C9 H9A 0.9900 .
C9 H9B 0.9900 .
C10 C11 1.516(4) .
C10 H10B 0.9900 .
C10 H10A 0.9900 .
C11 C12 1.536(4) .
C11 H11B 0.9900 .
C11 H11A 0.9900 .
C12 H12A 0.9900 .
C12 H12B 0.9900 .
C14 C15 1.382(4) .
C14 H14 0.9500 .
C15 C16 1.396(4) .
C16 C17 1.376(4) .
C16 H16 0.9500 .
C17 C18 1.378(4) .
C17 H17 0.9500 .
C18 H18 0.9500 .

loop_
_geom_torsion_atom_site_label_1
_geom_torsion_atom_site_label_2
_geom_torsion_atom_site_label_3
_geom_torsion_atom_site_label_4
_geom_torsion
_geom_torsion_site_symmetry_1
N6 Ag1 O3 N7 -41.8(2) 7_566
N1 Ag1 O3 N7 107.49(17) .
O4 Ag1 O3 N7 -166.91(18) 4
N6 Ag1 N1 C1 -157.5(2) 7_566
O4 Ag1 N1 C1 -24.3(2) 4
O3 Ag1 N1 C1 54.2(2) .
N6 Ag1 N1 C5 18.2(3) 7_566
O4 Ag1 N1 C5 151.4(2) 4
O3 Ag1 N1 C5 -130.1(2) .
Ag1 O3 N7 O5 -9.4(3) .
Ag1 O3 N7 O4 171.4(2) .
Ag1 O4 N7 O3 10.7(3) 4_545
Ag1 O4 N7 O5 -168.6(2) 4_545
C5 N1 C1 C2 -0.2(4) .
Ag1 N1 C1 C2 175.7(2) .
N1 C1 C2 N2 176.7(3) .
N1 C1 C2 C3 -0.2(4) .
C6 N2 C2 C1 164.3(3) .
C6 N2 C2 C3 -19.1(5) .
C1 C2 C3 C4 0.5(4) .
N2 C2 C3 C4 -176.1(3) .
C2 C3 C4 C5 -0.6(5) .
C1 N1 C5 C4 0.1(4) .
Ag1 N1 C5 C4 -175.7(2) .
C3 C4 C5 N1 0.3(5) .
C7 N3 C6 O1 7.0(5) .
C7 N3 C6 N2 -173.2(3) .
C2 N2 C6 O1 -10.8(5) .
C2 N2 C6 N3 169.4(3) .
C6 N3 C7 C12 -152.1(3) .
C6 N3 C7 C8 86.0(4) .
C13 N4 C8 C9 -118.1(3) .
C13 N4 C8 C7 117.1(3) .
N3 C7 C8 N4 -61.0(3) .
C12 C7 C8 N4 177.9(2) .
N3 C7 C8 C9 175.0(2) .
C12 C7 C8 C9 53.9(3) .
N4 C8 C9 C10 -177.9(3) .
C7 C8 C9 C10 -54.0(3) .
C8 C9 C10 C11 55.5(3) .
C9 C10 C11 C12 -57.0(4) .
N3 C7 C12 C11 -177.9(2) .
C8 C7 C12 C11 -55.6(3) .
C10 C11 C12 C7 57.7(3) .
C8 N4 C13 O2 12.7(5) .
C8 N4 C13 N5 -166.8(3) .
C15 N5 C13 O2 4.5(5) .
C15 N5 C13 N4 -176.0(3) .
C18 N6 C14 C15 -0.8(4) .
Ag1 N6 C14 C15 -170.9(2) 7_566
N6 C14 C15 C16 0.9(5) .
N6 C14 C15 N5 -178.2(3) .
C13 N5 C15 C14 -149.3(3) .
C13 N5 C15 C16 31.7(5) .
C14 C15 C16 C17 0.2(4) .
N5 C15 C16 C17 179.2(3) .
C15 C16 C17 C18 -1.3(5) .
C14 N6 C18 C17 -0.4(5) .
Ag1 N6 C18 C17 169.8(2) 7_566
C16 C17 C18 N6 1.4(5) .
